data_7039739
loop_
_publ_author_name
'Bell, Nicola L.'
'Arnold, Polly L.'
'Love, Jason B.'

_publ_section_title
;
 Controlling uranyl oxo group interactions to group 14 elements using
 polypyrrolic Schiff-base macrocyclic ligands.
;
_journal_issue 40
_journal_name_full 'Dalton transactions (Cambridge, England : 2003)'
_journal_page_first 15902
_journal_page_last 15909
_journal_paper_doi 10.1039/c6dt01948j
_journal_volume 45
_journal_year 2016
_chemical_formula_moiety 'C52 H50 N10 O2 Pb U'
_chemical_formula_sum 'C52 H50 N10 O2 Pb U'
_chemical_formula_weight 1292.24
_space_group_crystal_system orthorhombic
_space_group_IT_number 19
_space_group_name_Hall 'P 2ac 2ab'
_space_group_name_H-M_alt 'P 21 21 21'
_symmetry_space_group_name_Hall 'P 2ac 2ab'
_symmetry_space_group_name_H-M 'P 21 21 21'
_atom_sites_solution_hydrogens geom
_audit_creation_date 2016-04-07
_audit_creation_method
;
Olex2 1.2
(compiled 2016.02.19 svn.r3266 for OlexSys, GUI svn.r5155)
;
_audit_update_record
;
2016-06-17 deposited with the CCDC.
2016-06-21 downloaded from the CCDC.
;
_cell_angle_alpha 90
_cell_angle_beta 90
_cell_angle_gamma 90
_cell_formula_units_Z 4
_cell_length_a 10.8424(3)
_cell_length_b 15.8907(3)
_cell_length_c 33.2881(8)
_cell_measurement_reflns_used 10887
_cell_measurement_temperature 170(2)
_cell_measurement_theta_max 20.4980
_cell_measurement_theta_min 2.9240
_cell_volume 5735.3(2)
_computing_cell_refinement
;
CrysAlisPro, Agilent Technologies,
Version 1.171.37.35 (release 13-08-2014 CrysAlis171 .NET)
(compiled Aug 13 2014,18:06:01)
;
_computing_data_collection
;
CrysAlisPro, Agilent Technologies,
Version 1.171.37.35 (release 13-08-2014 CrysAlis171 .NET)
(compiled Aug 13 2014,18:06:01)
;
_computing_data_reduction
;
CrysAlisPro, Agilent Technologies,
Version 1.171.37.35 (release 13-08-2014 CrysAlis171 .NET)
(compiled Aug 13 2014,18:06:01)
;
_computing_molecular_graphics 'Olex2 (Dolomanov et al., 2009)'
_computing_publication_material 'Olex2 (Dolomanov et al., 2009)'
_computing_structure_refinement 'ShelXL (Sheldrick, 2015)'
_computing_structure_solution 'ShelXT (Sheldrick, 2015)'
_diffrn_ambient_temperature 170(2)
_diffrn_detector 'CCD plate'
_diffrn_detector_area_resol_mean 16.1042
_diffrn_detector_type Eos
_diffrn_measured_fraction_theta_full 0.998
_diffrn_measured_fraction_theta_max 0.998
_diffrn_measurement_details
;
  1 omega  -25.00   24.00   1.0000   30.0000
omega____ theta____ kappa____ phi______ frames
    -      -16.3089  -99.0000  -30.0000 49

  2 omega  -25.00   24.00   1.0000   30.0000
omega____ theta____ kappa____ phi______ frames
    -      -16.3089  -99.0000 -180.0000 49

  3 omega  -91.00  -34.00   1.0000   30.0000
omega____ theta____ kappa____ phi______ frames
    -      -16.3089 -179.0000  120.0000 57

  4 omega  -35.00   52.00   1.0000   30.0000
omega____ theta____ kappa____ phi______ frames
    -      -16.3089   57.0000  -60.0000 87

  5 omega  -25.00   24.00   1.0000   30.0000
omega____ theta____ kappa____ phi______ frames
    -      -16.3089  -99.0000    0.0000 49

  6 omega  -20.00   90.00   1.0000   30.0000
omega____ theta____ kappa____ phi______ frames
    -       17.8714   19.0000   30.0000 110

  7 omega   -1.00   86.00   1.0000   30.0000
omega____ theta____ kappa____ phi______ frames
    -       17.8714   57.0000  150.0000 87

  8 omega  -20.00   90.00   1.0000   30.0000
omega____ theta____ kappa____ phi______ frames
    -       17.8714   19.0000   90.0000 110

  9 omega  -74.00    0.00   1.0000   30.0000
omega____ theta____ kappa____ phi______ frames
    -      -16.3089  129.0000   84.0083 74

 10 omega   -1.00   86.00   1.0000   30.0000
omega____ theta____ kappa____ phi______ frames
    -       17.8714   57.0000 -120.0000 87

 11 omega  -18.00   63.00   1.0000   30.0000
omega____ theta____ kappa____ phi______ frames
    -       17.8714 -107.0000   -6.2344 81

 12 omega   -1.00   86.00   1.0000   30.0000
omega____ theta____ kappa____ phi______ frames
    -       17.8714   57.0000  -60.0000 87

 13 omega  -51.00   36.00   1.0000   30.0000
omega____ theta____ kappa____ phi______ frames
    -       17.8714  -57.0000   30.0000 87
;
_diffrn_measurement_device 'four-circle diffractometer'
_diffrn_measurement_device_type 'Xcalibur, Eos'
_diffrn_measurement_method '\w scans'
_diffrn_orient_matrix_UB_11 -0.0176164000
_diffrn_orient_matrix_UB_12 -0.0076983000
_diffrn_orient_matrix_UB_13 0.0201885000
_diffrn_orient_matrix_UB_21 -0.0272044000
_diffrn_orient_matrix_UB_22 -0.0386882000
_diffrn_orient_matrix_UB_23 -0.0058790000
_diffrn_orient_matrix_UB_31 0.0568278000
_diffrn_orient_matrix_UB_32 -0.0208914000
_diffrn_orient_matrix_UB_33 0.0034420000
_diffrn_radiation_monochromator graphite
_diffrn_radiation_probe x-ray
_diffrn_radiation_type MoK\a
_diffrn_radiation_wavelength 0.71073
_diffrn_reflns_av_R_equivalents 0.1807
_diffrn_reflns_av_unetI/netI 0.1087
_diffrn_reflns_Laue_measured_fraction_full 0.998
_diffrn_reflns_Laue_measured_fraction_max 0.998
_diffrn_reflns_number 11715
_diffrn_reflns_point_group_measured_fraction_full 0.998
_diffrn_reflns_point_group_measured_fraction_max 0.999
_diffrn_reflns_theta_full 25.242
_diffrn_reflns_theta_max 26.372
_diffrn_reflns_theta_min 2.841
_diffrn_source 'Enhance (Mo) X-ray Source'
_exptl_absorpt_coefficient_mu 5.795
_exptl_absorpt_correction_T_max 0.772
_exptl_absorpt_correction_T_min 0.522
_exptl_absorpt_correction_type analytical
_exptl_absorpt_process_details
;
CrysAlisPro, Agilent Technologies,
Version 1.171.37.35 (release 13-08-2014 CrysAlis171 .NET)
(compiled Aug 13 2014,18:06:01)
Analytical numeric absorption correction using a multifaceted crystal
            model based on expressions derived by R.C. Clark & J.S. Reid.
(Clark, R. C. & Reid, J. S. (1995). Acta Cryst. A51, 887-897)
Empirical absorption correction using spherical harmonics,
 implemented in SCALE3 ABSPACK scaling algorithm.
;
_exptl_crystal_density_diffrn 1.497
_exptl_crystal_F_000 2488
_exptl_crystal_size_max 0.1237
_exptl_crystal_size_mid 0.1188
_exptl_crystal_size_min 0.0469
_platon_squeeze_details
;
;
_refine_diff_density_max 2.589
_refine_diff_density_min -1.257
_refine_diff_density_rms 0.186
_refine_ls_abs_structure_details
;
 Flack x determined using 2540 quotients [(I+)-(I-)]/[(I+)+(I-)]
 (Parsons, Flack and Wagner, Acta Cryst. B69 (2013) 249-259).
;
_refine_ls_abs_structure_Flack -0.013(7)
_refine_ls_extinction_method none
_refine_ls_goodness_of_fit_ref 1.065
_refine_ls_hydrogen_treatment constr
_refine_ls_matrix_type full
_refine_ls_number_parameters 591
_refine_ls_number_reflns 11715
_refine_ls_number_restraints 507
_refine_ls_restrained_S_all 1.045
_refine_ls_R_factor_all 0.1163
_refine_ls_R_factor_gt 0.0828
_refine_ls_shift/su_max 0.001
_refine_ls_shift/su_mean 0.000
_refine_ls_structure_factor_coef Fsqd
_refine_ls_weighting_details 'w=1/[\s^2^(Fo^2^)+(0.0622P)^2^+28.3352P] where P=(Fo^2^+2Fc^2^)/3'
_refine_ls_weighting_scheme calc
_refine_ls_wR_factor_gt 0.1471
_refine_ls_wR_factor_ref 0.1576
_reflns_Friedel_coverage 0.807
_reflns_Friedel_fraction_full 1.000
_reflns_Friedel_fraction_max 1.000
_reflns_number_gt 8552
_reflns_number_total 11715
_reflns_threshold_expression 'I > 2\s(I)'
_cod_data_source_file c6dt01948j2.cif
_cod_data_source_block UO2PbLMepy
_cod_depositor_comments 'Adding full bibliography for 7039733--7039741.cif.'
_cod_database_code 7039739
_chemical_oxdiff_formula 'C60 H100 N8 U O2 Pb'
_shelx_space_group_comment
;
The symmetry employed for this shelxl refinement is uniquely defined
by the following loop, which should always be used as a source of
symmetry information in preference to the above space-group names.
They are only intended as comments.
;
_reflns_odcompleteness_completeness 99.72
_reflns_odcompleteness_iscentric 1
_reflns_odcompleteness_theta 26.32
_olex2_refinement_description
;
1. Fixed Uiso
 At 1.2 times of:
  All C(H) groups
 At 1.5 times of:
  All C(H,H,H) groups
2. Uiso/Uaniso restraints and constraints
N00A \\sim N00G \\sim C00H \\sim C010: within 1.7A with sigma of 0.04 and sigma
for terminal atoms of 0.08
N005 \\sim C00S \\sim C00X \\sim C00Y \\sim C00Z \\sim C016: within 1.7A with
sigma of 0.04 and sigma for terminal atoms of 0.08
N00V \\sim C01T \\sim C01O \\sim C027 \\sim C01I \\sim C013: within 1.7A with
sigma of 0.04 and sigma for terminal atoms of 0.08
C00T \\sim C00Y \\sim C01P: within 1.7A with sigma of 0.04 and sigma for
terminal atoms of 0.08
N00A \\sim C00S \\sim C01C: within 1.7A with sigma of 0.04 and sigma for
terminal atoms of 0.08
N007 \\sim C00M \\sim C017 \\sim C01H \\sim C01J: within 1.7A with sigma of
0.04 and sigma for terminal atoms of 0.08
N006 \\sim C00E \\sim N00I \\sim C00J \\sim C00W \\sim C01A \\sim C01E \\sim
C01L: within 1.7A with sigma of 0.04 and sigma for terminal atoms of 0.08
C00E \\sim C01E \\sim N00I: within 1.7A with sigma of 0.02 and sigma for
terminal atoms of 0.04
N008 \\sim C00D \\sim C00K \\sim C012 \\sim C00N: within 1.7A with sigma of
0.01 and sigma for terminal atoms of 0.02
C019 \\sim C00O \\sim C010 \\sim C00H \\sim C00L \\sim C00U: within 1.7A with
sigma of 0.02 and sigma for terminal atoms of 0.04
3. Rigid body (RIGU) restrains
 N00A, N00G, C00H, C010
 with sigma for 1-2 distances of 0.004 and sigma for 1-3 distances of 0.004
 N005, C00S, C00X, C00Y, C00Z, C016
 with sigma for 1-2 distances of 0.004 and sigma for 1-3 distances of 0.004
 N00V, C01T, C01O, C027, C01I, C013
 with sigma for 1-2 distances of 0.004 and sigma for 1-3 distances of 0.004
 C00T, C00Y, C01P
 with sigma for 1-2 distances of 0.004 and sigma for 1-3 distances of 0.004
 N00A, C00S, C01C
 with sigma for 1-2 distances of 0.004 and sigma for 1-3 distances of 0.004
 N007, C00M, C017, C01H, C01J
 with sigma for 1-2 distances of 0.004 and sigma for 1-3 distances of 0.004
 N006, C00E, N00I, C00J, C00W, C01A, C01E, C01L
 with sigma for 1-2 distances of 0.004 and sigma for 1-3 distances of 0.004
 N00I, C00E, C01E
 with sigma for 1-2 distances of 0.002 and sigma for 1-3 distances of 0.002
 N008, C00D, C00K, C012, C00N
 with sigma for 1-2 distances of 0.001 and sigma for 1-3 distances of 0.001
 C00O, C010, C00H, C00L, C00U, C019
 with sigma for 1-2 distances of 0.002 and sigma for 1-3 distances of 0.002
4.a Aromatic/amide H refined with riding coordinates:
 C00B(H00B), C00F(H00F), C00J(H00J), C00K(H00K), C00L(H00L), C00O(H00O),
 C00Q(H00Q), C01T(H01T), C01O(H01O), C027(H027), C01I(H01I), C013(H013),
 C00Z(H00Z), C011(H011), C012(H012), C015(H015), C016(H016), C018(H018),
 C01A(H01D), C01B(H01E), C01C(H01F), C01F(H01K), C01H(H01P), C01J(H01Q),
 C01M(H01R), C01V(H0AA)
4.b Fitted hexagon refined as free rotating group:
 N00V(C01T,C01O,C027,C01I,C013)
4.c Idealised Me refined as rotating group:
 C00T(H00A,H00C,H00D), C014(H01A,H01B,H01C), C01D(H01G,H01H,H01J), C01G(H01L,
 H01M,H01N), C01N(H01S,H01U,H01V), C01P(H01W,H01X,H01Y), C01Q(H01Z,H,HA),
 C01R(H01,HB,HC)
;
_shelx_shelxl_version_number 2014/7
_olex2_submission_special_instructions 'No special instructions were received'

loop_
_space_group_symop_operation_xyz
'x, y, z'
'-x+1/2, -y, z+1/2'
'-x, y+1/2, -z+1/2'
'x+1/2, -y+1/2, -z'

loop_
_atom_site_label
_atom_site_type_symbol
_atom_site_fract_x
_atom_site_fract_y
_atom_site_fract_z
_atom_site_U_iso_or_equiv
_atom_site_adp_type
_atom_site_occupancy
_atom_site_site_symmetry_order
_atom_site_calc_flag
_atom_site_refinement_flags_posn
_atom_site_refinement_flags_adp
U001 U 0.44815(8) 0.16574(5) 0.57913(2) 0.0376(2) Uani 1 1 d . .
Pb00 Pb 0.47509(8) 0.28921(5) 0.70145(2) 0.0414(2) Uani 1 1 d . .
O003 O 0.4832(11) 0.1821(8) 0.6306(4) 0.039(3) Uani 1 1 d . .
N004 N 0.3757(14) 0.3186(10) 0.5667(5) 0.034(4) Uani 1 1 d . .
N005 N 0.4137(15) 0.1855(9) 0.7455(5) 0.035(4) Uani 1 1 d . U
N006 N 0.6708(16) 0.3307(11) 0.6470(5) 0.038(4) Uani 1 1 d . U
N007 N 0.6228(17) 0.0661(10) 0.5725(4) 0.038(4) Uani 1 1 d . U
N008 N 0.6582(15) 0.2304(11) 0.7191(5) 0.041(3) Uani 1 1 d . U
O009 O 0.4142(12) 0.1584(9) 0.5273(4) 0.041(3) Uani 1 1 d . .
N00A N 0.2400(16) 0.2229(13) 0.6864(5) 0.049(5) Uani 1 1 d . U
C00B C 0.3725(19) 0.3746(17) 0.5962(7) 0.049(7) Uani 1 1 d . .
H00B H 0.3975 0.3582 0.6218 0.059 Uiso 1 1 calc R .
N00C N 0.3721(17) 0.0254(11) 0.5907(5) 0.040(4) Uani 1 1 d . .
C00D C 0.7559(18) 0.2297(13) 0.6909(6) 0.038(3) Uani 1 1 d . U
C00E C 0.6679(18) 0.3262(14) 0.5723(6) 0.037(4) Uani 1 1 d . U
C00F C 0.3326(18) 0.3457(15) 0.5303(6) 0.041(5) Uani 1 1 d . .
H00F H 0.3322 0.3081 0.5089 0.049 Uiso 1 1 calc R .
N00G N 0.2246(16) 0.1664(13) 0.6050(5) 0.044(4) Uani 1 1 d . U
C00H C 0.1621(17) 0.2655(14) 0.6589(6) 0.036(4) Uani 1 1 d . U
N00I N 0.6558(14) 0.2358(10) 0.5712(5) 0.034(4) Uani 1 1 d . U
C00J C 0.658(2) 0.3723(14) 0.5367(7) 0.047(5) Uani 1 1 d . U
H00J H 0.6548 0.3425 0.5127 0.056 Uiso 1 1 calc R .
C00K C 0.8415(18) 0.1688(15) 0.7036(7) 0.046(4) Uani 1 1 d . U
H00K H 0.9150 0.1556 0.6907 0.055 Uiso 1 1 calc R .
C00L C 0.1026(18) 0.3401(15) 0.6688(6) 0.042(4) Uani 1 1 d . U
H00L H 0.1052 0.3582 0.6954 0.051 Uiso 1 1 calc R .
C00M C 0.637(2) -0.0173(13) 0.5719(6) 0.045(5) Uani 1 1 d . U
C00N C 0.6846(19) 0.1690(16) 0.7477(7) 0.046(4) Uani 1 1 d . U
C00O C 0.0948(16) 0.2864(14) 0.5910(6) 0.038(4) Uani 1 1 d . U
H00O H 0.0874 0.2678 0.5646 0.046 Uiso 1 1 calc R .
C00P C 0.417(2) -0.0532(14) 0.5886(6) 0.048(6) Uani 1 1 d . .
C00Q C 0.757(2) 0.2800(13) 0.6566(6) 0.037(5) Uani 1 1 d . .
H00Q H 0.8244 0.2763 0.6396 0.045 Uiso 1 1 calc R .
C00R C 0.530(2) -0.0760(12) 0.5630(6) 0.051(6) Uani 1 1 d . .
C00S C 0.289(2) 0.1747(15) 0.7506(6) 0.044(4) Uani 1 1 d . U
C00T C 0.648(3) 0.0693(17) 0.8036(9) 0.084(9) Uani 1 1 d . U
H00A H 0.6396 0.0255 0.7839 0.127 Uiso 1 1 calc GR .
H00C H 0.5972 0.0569 0.8264 0.127 Uiso 1 1 calc GR .
H00D H 0.7328 0.0728 0.8120 0.127 Uiso 1 1 calc GR .
C00U C 0.040(2) 0.3887(13) 0.6413(6) 0.043(4) Uani 1 1 d . U
N00V N 0.4745(16) 0.3806(9) 0.7654(4) 0.062(5) Uani 1 1 d . U
C01T C 0.5491(15) 0.4513(10) 0.7688(5) 0.078(6) Uani 1 1 d G U
H01T H 0.6129 0.4600 0.7507 0.093 Uiso 1 1 calc R .
C01O C 0.5282(18) 0.5091(8) 0.7995(5) 0.088(7) Uani 1 1 d G U
H01O H 0.5781 0.5564 0.8018 0.105 Uiso 1 1 calc R .
C027 C 0.433(2) 0.4961(10) 0.8266(5) 0.083(7) Uani 1 1 d G U
H027 H 0.4187 0.5347 0.8471 0.099 Uiso 1 1 calc R .
C01I C 0.3581(16) 0.4253(12) 0.8232(5) 0.090(8) Uani 1 1 d G U
H01I H 0.2942 0.4166 0.8413 0.108 Uiso 1 1 calc R .
C013 C 0.3790(15) 0.3676(9) 0.7926(5) 0.067(6) Uani 1 1 d G U
H013 H 0.3291 0.3202 0.7903 0.081 Uiso 1 1 calc R .
C00W C 0.651(2) 0.4571(15) 0.5347(7) 0.050(5) Uani 1 1 d . U
C00X C 0.469(2) 0.1536(14) 0.7786(6) 0.050(5) Uani 1 1 d . U
C00Y C 0.607(2) 0.1555(16) 0.7848(6) 0.051(5) Uani 1 1 d . U
C00Z C 0.267(2) 0.1372(16) 0.7885(7) 0.062(6) Uani 1 1 d . U
H00Z H 0.1904 0.1262 0.8002 0.074 Uiso 1 1 calc R .
C010 C 0.1589(18) 0.2367(13) 0.6176(6) 0.035(4) Uani 1 1 d . U
C011 C 0.201(2) 0.0930(15) 0.6217(7) 0.049(6) Uani 1 1 d . .
H011 H 0.1350 0.0890 0.6395 0.059 Uiso 1 1 calc R .
C012 C 0.7979(19) 0.1316(15) 0.7387(7) 0.048(4) Uani 1 1 d . U
H012 H 0.8370 0.0897 0.7534 0.057 Uiso 1 1 calc R .
C014 C 0.499(3) -0.0656(14) 0.5169(7) 0.073(9) Uani 1 1 d . .
H01A H 0.5124 -0.0083 0.5090 0.110 Uiso 1 1 calc GR .
H01B H 0.4142 -0.0803 0.5122 0.110 Uiso 1 1 calc GR .
H01C H 0.5513 -0.1019 0.5014 0.110 Uiso 1 1 calc GR .
C015 C 0.291(2) 0.4235(13) 0.5241(7) 0.050(6) Uani 1 1 d . .
H015 H 0.2628 0.4391 0.4989 0.060 Uiso 1 1 calc R .
C016 C 0.384(2) 0.1201(16) 0.8048(8) 0.061(6) Uani 1 1 d . U
H016 H 0.4011 0.0916 0.8286 0.073 Uiso 1 1 calc R .
C017 C 0.738(2) 0.1008(14) 0.5777(7) 0.045(4) Uani 1 1 d . U
C018 C 0.750(2) 0.1871(15) 0.5763(6) 0.048(6) Uani 1 1 d . .
H018 H 0.8282 0.2110 0.5790 0.057 Uiso 1 1 calc R .
C019 C 0.042(2) 0.3612(13) 0.6010(6) 0.043(4) Uani 1 1 d . U
C01A C 0.663(2) 0.4591(14) 0.6064(7) 0.046(5) Uani 1 1 d . U
H01D H 0.6646 0.4902 0.6301 0.055 Uiso 1 1 calc R .
C01B C 0.334(2) 0.4555(18) 0.5905(7) 0.064(8) Uani 1 1 d . .
H01E H 0.3370 0.4943 0.6113 0.077 Uiso 1 1 calc R .
C01C C 0.201(2) 0.2017(16) 0.7205(7) 0.053(6) Uani 1 1 d . U
H01F H 0.1169 0.2033 0.7263 0.064 Uiso 1 1 calc R .
C01D C 0.568(3) -0.1704(15) 0.5702(8) 0.073(8) Uani 1 1 d . .
H01G H 0.6455 -0.1812 0.5572 0.110 Uiso 1 1 calc GR .
H01H H 0.5060 -0.2070 0.5592 0.110 Uiso 1 1 calc GR .
H01J H 0.5761 -0.1806 0.5985 0.110 Uiso 1 1 calc GR .
C01E C 0.669(2) 0.3725(14) 0.6091(7) 0.042(4) Uani 1 1 d . U
C01F C 0.341(3) -0.1085(15) 0.6093(8) 0.069(8) Uani 1 1 d . .
H01K H 0.3516 -0.1663 0.6122 0.083 Uiso 1 1 calc R .
C01G C -0.020(2) 0.4147(16) 0.5693(6) 0.063(7) Uani 1 1 d . .
H01L H 0.0039 0.3950 0.5431 0.094 Uiso 1 1 calc GR .
H01M H 0.0057 0.4722 0.5725 0.094 Uiso 1 1 calc GR .
H01N H -0.1076 0.4109 0.5721 0.094 Uiso 1 1 calc GR .
C01H C 0.760(2) -0.0387(15) 0.5765(7) 0.053(5) Uani 1 1 d . U
H01P H 0.7933 -0.0925 0.5767 0.064 Uiso 1 1 calc R .
C01J C 0.823(2) 0.0374(14) 0.5808(7) 0.054(5) Uani 1 1 d . U
H01Q H 0.9070 0.0438 0.5849 0.064 Uiso 1 1 calc R .
C01K C 0.269(3) 0.0226(15) 0.6139(7) 0.055(7) Uani 1 1 d . .
C01L C 0.656(3) 0.5032(16) 0.5693(8) 0.065(7) Uani 1 1 d . U
C01M C 0.290(2) 0.4783(15) 0.5539(8) 0.057(7) Uani 1 1 d . .
H01R H 0.2603 0.5324 0.5497 0.069 Uiso 1 1 calc R .
C01N C 0.641(3) 0.5974(17) 0.5699(8) 0.083(10) Uani 1 1 d . .
H01S H 0.6391 0.6181 0.5428 0.125 Uiso 1 1 calc GR .
H01U H 0.7097 0.6223 0.5839 0.125 Uiso 1 1 calc GR .
H01V H 0.5659 0.6117 0.5833 0.125 Uiso 1 1 calc GR .
C01P C 0.635(2) 0.2241(17) 0.8156(7) 0.061(7) Uani 1 1 d . U
H01W H 0.7222 0.2244 0.8214 0.092 Uiso 1 1 calc GR .
H01X H 0.5901 0.2132 0.8398 0.092 Uiso 1 1 calc GR .
H01Y H 0.6117 0.2779 0.8049 0.092 Uiso 1 1 calc GR .
C01Q C -0.017(2) 0.4691(15) 0.6546(7) 0.064(7) Uani 1 1 d . .
H01Z H 0.0114 0.4824 0.6812 0.096 Uiso 1 1 calc GR .
H H -0.1047 0.4637 0.6546 0.096 Uiso 1 1 calc GR .
HA H 0.0073 0.5133 0.6365 0.096 Uiso 1 1 calc GR .
C01R C 0.636(2) 0.4993(17) 0.4927(8) 0.063(7) Uani 1 1 d . .
H01 H 0.7148 0.5007 0.4793 0.095 Uiso 1 1 calc GR .
HB H 0.6062 0.5557 0.4961 0.095 Uiso 1 1 calc GR .
HC H 0.5788 0.4675 0.4769 0.095 Uiso 1 1 calc GR .
C01V C 0.246(3) -0.0598(15) 0.6245(8) 0.066(8) Uani 1 1 d . .
H0AA H 0.1786 -0.0792 0.6393 0.079 Uiso 1 1 calc R .

loop_
_atom_site_aniso_label
_atom_site_aniso_U_11
_atom_site_aniso_U_22
_atom_site_aniso_U_33
_atom_site_aniso_U_23
_atom_site_aniso_U_13
_atom_site_aniso_U_12
U001 0.0552(5) 0.0361(4) 0.0214(4) 0.0020(3) 0.0029(4) 0.0038(4)
Pb00 0.0605(5) 0.0432(5) 0.0207(4) 0.0060(4) 0.0060(4) 0.0065(4)
O003 0.039(8) 0.047(8) 0.030(7) -0.005(6) -0.006(6) 0.015(7)
N004 0.041(10) 0.041(11) 0.018(8) 0.007(7) -0.010(7) -0.006(8)
N005 0.058(7) 0.019(8) 0.026(7) -0.001(6) 0.003(5) -0.011(6)
N006 0.054(10) 0.031(8) 0.028(7) -0.008(6) 0.004(6) -0.009(8)
N007 0.065(8) 0.040(8) 0.010(8) 0.007(6) 0.006(7) 0.010(6)
N008 0.036(5) 0.053(7) 0.034(6) 0.004(5) -0.014(5) -0.001(5)
O009 0.059(9) 0.041(8) 0.023(7) 0.003(6) -0.008(6) 0.014(7)
N00A 0.049(9) 0.067(12) 0.030(7) 0.003(7) 0.003(6) 0.011(9)
C00B 0.036(13) 0.075(18) 0.036(14) 0.028(13) -0.010(10) 0.003(12)
N00C 0.060(12) 0.038(11) 0.022(10) 0.008(8) 0.011(9) -0.001(9)
C00D 0.035(6) 0.047(8) 0.034(6) 0.001(6) -0.015(5) -0.004(5)
C00E 0.041(9) 0.040(6) 0.030(6) -0.005(5) 0.009(6) 0.010(6)
C00F 0.045(12) 0.057(15) 0.019(11) 0.004(10) -0.002(9) 0.006(12)
N00G 0.050(10) 0.048(9) 0.034(9) 0.000(8) 0.000(7) 0.007(8)
C00H 0.026(8) 0.055(8) 0.026(6) 0.000(5) 0.003(5) -0.003(6)
N00I 0.032(8) 0.038(6) 0.033(9) -0.006(5) 0.018(7) 0.012(6)
C00J 0.070(14) 0.043(8) 0.027(8) -0.005(6) 0.006(8) 0.003(8)
C00K 0.039(6) 0.056(8) 0.042(7) 0.008(6) -0.011(5) 0.001(6)
C00L 0.043(9) 0.059(8) 0.025(6) -0.002(5) 0.000(5) 0.005(7)
C00M 0.075(10) 0.040(8) 0.019(11) 0.006(7) -0.002(8) 0.014(7)
C00N 0.039(6) 0.060(8) 0.040(6) 0.010(6) -0.012(5) 0.002(6)
C00O 0.033(8) 0.055(8) 0.027(6) 0.004(5) -0.001(5) -0.005(6)
C00P 0.085(18) 0.040(13) 0.019(11) 0.002(9) 0.000(11) -0.008(13)
C00Q 0.054(13) 0.035(13) 0.023(11) -0.005(10) 0.008(9) 0.006(11)
C00R 0.078(17) 0.031(11) 0.043(13) 0.006(10) 0.015(13) -0.010(13)
C00S 0.062(8) 0.043(11) 0.026(7) -0.003(7) 0.001(6) -0.016(7)
C00T 0.12(2) 0.073(13) 0.062(18) 0.016(11) -0.006(17) -0.005(12)
C00U 0.039(9) 0.057(8) 0.032(6) 0.002(5) -0.002(6) -0.002(7)
N00V 0.091(13) 0.059(10) 0.037(9) -0.004(8) -0.004(9) 0.006(9)
C01T 0.108(15) 0.064(11) 0.061(12) 0.011(9) -0.024(11) -0.002(11)
C01O 0.136(17) 0.068(12) 0.058(12) 0.004(10) -0.028(12) 0.009(12)
C027 0.131(17) 0.065(12) 0.052(12) -0.002(10) -0.032(11) 0.016(11)
C01I 0.142(17) 0.078(14) 0.050(13) -0.025(11) 0.003(12) 0.007(12)
C013 0.093(13) 0.068(12) 0.041(11) -0.016(9) -0.002(10) -0.003(10)
C00W 0.063(14) 0.045(8) 0.041(10) 0.000(7) 0.013(9) 0.007(8)
C00X 0.065(8) 0.050(11) 0.034(8) 0.013(8) -0.003(6) -0.019(7)
C00Y 0.066(8) 0.060(11) 0.027(9) 0.014(8) -0.001(7) -0.022(8)
C00Z 0.069(9) 0.076(16) 0.040(10) 0.015(9) 0.000(7) -0.028(9)
C010 0.028(8) 0.051(7) 0.024(6) 0.001(5) 0.002(5) -0.002(6)
C011 0.065(16) 0.057(16) 0.026(12) -0.006(12) -0.004(11) -0.020(14)
C012 0.040(6) 0.060(8) 0.044(7) 0.011(6) -0.011(5) 0.003(6)
C014 0.12(3) 0.042(14) 0.057(16) -0.013(12) 0.003(16) 0.000(15)
C015 0.10(2) 0.024(12) 0.027(13) 0.008(10) -0.011(12) 0.013(12)
C016 0.071(9) 0.070(14) 0.042(9) 0.020(10) -0.003(7) -0.027(9)
C017 0.063(9) 0.047(9) 0.025(10) 0.000(8) 0.008(8) 0.013(7)
C018 0.049(12) 0.083(19) 0.010(9) 0.002(11) 0.001(9) 0.003(12)
C019 0.041(9) 0.058(8) 0.030(6) 0.003(5) -0.004(6) 0.001(7)
C01A 0.067(14) 0.036(7) 0.035(9) -0.011(6) 0.018(8) 0.005(7)
C01B 0.077(19) 0.07(2) 0.040(16) -0.005(14) -0.012(13) 0.023(16)
C01C 0.060(11) 0.074(15) 0.026(8) -0.004(8) -0.002(7) -0.013(10)
C01D 0.09(2) 0.046(14) 0.08(2) 0.002(15) -0.005(16) -0.009(15)
C01E 0.058(12) 0.037(7) 0.030(6) -0.004(5) 0.010(6) 0.009(7)
C01F 0.12(2) 0.030(14) 0.062(19) 0.005(13) -0.004(17) -0.005(15)
C01G 0.052(15) 0.098(19) 0.037(14) 0.000(13) -0.003(11) 0.002(14)
C01H 0.078(10) 0.053(9) 0.029(11) -0.002(8) -0.007(9) 0.022(7)
C01J 0.071(9) 0.055(9) 0.034(12) -0.009(9) 0.000(8) 0.020(7)
C01K 0.10(2) 0.044(16) 0.027(13) -0.005(11) -0.012(13) 0.006(15)
C01L 0.104(18) 0.048(10) 0.043(9) -0.003(7) 0.015(9) 0.004(10)
C01M 0.072(17) 0.036(14) 0.065(19) 0.014(14) -0.018(14) 0.016(12)
C01N 0.12(3) 0.08(2) 0.048(19) 0.004(15) 0.030(17) 0.023(19)
C01P 0.070(16) 0.076(14) 0.038(12) -0.001(10) -0.005(11) -0.010(11)
C01Q 0.054(16) 0.077(18) 0.061(17) -0.009(14) 0.000(13) 0.008(14)
C01R 0.056(16) 0.063(17) 0.07(2) 0.020(15) 0.011(14) 0.007(13)
C01V 0.10(2) 0.035(15) 0.061(19) 0.003(13) 0.026(16) -0.005(15)

loop_
_atom_type_symbol
_atom_type_description
_atom_type_scat_dispersion_real
_atom_type_scat_dispersion_imag
_atom_type_scat_source
C C 0.0033 0.0016 'International Tables Vol C Tables 4.2.6.8 and 6.1.1.4'
H H 0.0000 0.0000 'International Tables Vol C Tables 4.2.6.8 and 6.1.1.4'
N N 0.0061 0.0033 'International Tables Vol C Tables 4.2.6.8 and 6.1.1.4'
O O 0.0106 0.0060 'International Tables Vol C Tables 4.2.6.8 and 6.1.1.4'
Pb Pb -3.3944 10.1111 'International Tables Vol C Tables 4.2.6.8 and 6.1.1.4'
U U -9.6767 9.6646 'International Tables Vol C Tables 4.2.6.8 and 6.1.1.4'

loop_
_exptl_crystal_face_index_h
_exptl_crystal_face_index_k
_exptl_crystal_face_index_l
_exptl_crystal_face_perp_dist
_exptl_oxdiff_crystal_face_indexfrac_h
_exptl_oxdiff_crystal_face_indexfrac_k
_exptl_oxdiff_crystal_face_indexfrac_l
_exptl_oxdiff_crystal_face_x
_exptl_oxdiff_crystal_face_y
_exptl_oxdiff_crystal_face_z
0 22 7 0.0594 -0.0065 21.9776 6.9977 -0.0278 -0.8912 -0.4354
0 -22 -7 0.0594 0.0065 -21.9776 -6.9977 0.0278 0.8912 0.4354
-15 0 -12 0.0543 -14.9976 -0.0056 -11.9936 0.0221 0.4787 -0.8934
15 0 12 0.0543 14.9976 0.0056 11.9936 -0.0221 -0.4787 0.8934
-1 -3 46 0.0235 -0.9959 -2.9975 45.9787 0.9689 -0.1272 0.1643
1 3 -46 0.0235 0.9959 2.9975 -45.9787 -0.9689 0.1272 -0.1643

loop_
_geom_angle_atom_site_label_1
_geom_angle_atom_site_label_2
_geom_angle_atom_site_label_3
_geom_angle
O003 U001 N004 94.7(5)
O003 U001 N007 90.9(5)
O003 U001 N00C 93.2(6)
O003 U001 N00G 83.0(6)
O003 U001 N00I 81.1(6)
N007 U001 N004 144.9(5)
N007 U001 N00G 138.8(6)
N007 U001 N00I 65.9(6)
O009 U001 O003 175.3(6)
O009 U001 N004 81.0(6)
O009 U001 N007 91.8(5)
O009 U001 N00C 91.3(6)
O009 U001 N00G 97.5(6)
O009 U001 N00I 96.4(6)
N00C U001 N004 142.3(6)
N00C U001 N007 71.6(6)
N00C U001 N00G 68.1(6)
N00C U001 N00I 136.9(6)
N00G U001 N004 76.3(6)
N00I U001 N004 80.8(5)
N00I U001 N00G 150.9(5)
N005 Pb00 N00V 82.9(5)
N008 Pb00 N005 78.1(6)
N008 Pb00 N00V 91.2(6)
C00B N004 U001 121.4(13)
C00B N004 C00F 115.8(18)
C00F N004 U001 122.7(14)
C00S N005 Pb00 117.0(13)
C00X N005 Pb00 131.3(14)
C00X N005 C00S 106.6(17)
C00Q N006 C01E 121.9(17)
C00M N007 U001 136.3(16)
C00M N007 C017 107.2(18)
C017 N007 U001 115.3(13)
C00D N008 Pb00 119.1(13)
C00N N008 Pb00 130.1(14)
C00N N008 C00D 107.1(17)
C01C N00A C00H 121(2)
N004 C00B H00B 118.8
N004 C00B C01B 122(2)
C01B C00B H00B 118.8
C00P N00C U001 136.7(15)
C00P N00C C01K 107.3(18)
C01K N00C U001 113.7(15)
C00K C00D N008 107.4(18)
C00Q C00D N008 122.9(19)
C00Q C00D C00K 130(2)
C00J C00E N00I 119.6(19)
C00J C00E C01E 117.1(19)
C01E C00E N00I 122.4(19)
N004 C00F H00F 118.5
C015 C00F N004 123(2)
C015 C00F H00F 118.5
C010 N00G U001 125.9(14)
C011 N00G U001 108.8(15)
C011 N00G C010 119.0(19)
N00A C00H C010 118.4(19)
C00L C00H N00A 122.1(19)
C00L C00H C010 118.9(19)
C00E N00I U001 121.1(12)
C018 N00I U001 115.4(14)
C018 N00I C00E 121.3(18)
C00E C00J H00J 117.6
C00W C00J C00E 125(2)
C00W C00J H00J 117.6
C00D C00K H00K 125.6
C012 C00K C00D 108.7(19)
C012 C00K H00K 125.6
C00H C00L H00L 118.3
C00U C00L C00H 123.4(19)
C00U C00L H00L 118.3
N007 C00M C00R 122(2)
N007 C00M C01H 111(2)
C01H C00M C00R 127(2)
N008 C00N C00Y 123(2)
N008 C00N C012 109(2)
C012 C00N C00Y 127(2)
C010 C00O H00O 118.0
C019 C00O H00O 118.0
C019 C00O C010 124.0(19)
N00C C00P C00R 122.6(19)
N00C C00P C01F 110(2)
C01F C00P C00R 127(2)
N006 C00Q C00D 124(2)
N006 C00Q H00Q 117.8
C00D C00Q H00Q 117.8
C00M C00R C00P 110.8(17)
C00M C00R C014 106.7(18)
C00M C00R C01D 111(2)
C00P C00R C014 110(2)
C00P C00R C01D 110.6(18)
C01D C00R C014 107.6(18)
N005 C00S C00Z 109(2)
N005 C00S C01C 121.7(19)
C00Z C00S C01C 129(2)
H00A C00T H00C 109.5
H00A C00T H00D 109.5
H00C C00T H00D 109.5
C00Y C00T H00A 109.5
C00Y C00T H00C 109.5
C00Y C00T H00D 109.5
C00L C00U C019 117(2)
C00L C00U C01Q 119.3(19)
C019 C00U C01Q 123.6(19)
C01T N00V Pb00 121.5(8)
C01T N00V C013 120.0
C013 N00V Pb00 117.1(8)
N00V C01T H01T 120.0
N00V C01T C01O 120.0
C01O C01T H01T 120.0
C01T C01O H01O 120.0
C027 C01O C01T 120.0
C027 C01O H01O 120.0
C01O C027 H027 120.0
C01O C027 C01I 120.0
C01I C027 H027 120.0
C027 C01I H01I 120.0
C013 C01I C027 120.0
C013 C01I H01I 120.0
N00V C013 H013 120.0
C01I C013 N00V 120.0
C01I C013 H013 120.0
C00J C00W C01L 119(2)
C00J C00W C01R 119(2)
C01L C00W C01R 122(2)
N005 C00X C00Y 122.6(19)
N005 C00X C016 112(2)
C016 C00X C00Y 126(2)
C00N C00Y C00T 107(2)
C00N C00Y C00X 116.3(18)
C00N C00Y C01P 110(2)
C00X C00Y C00T 108(2)
C00X C00Y C01P 108(2)
C01P C00Y C00T 107(2)
C00S C00Z H00Z 127.2
C016 C00Z C00S 106(2)
C016 C00Z H00Z 127.2
N00G C010 C00H 121.8(18)
C00O C010 N00G 121.8(19)
C00O C010 C00H 116.2(19)
N00G C011 H011 118.6
N00G C011 C01K 123(2)
C01K C011 H011 118.6
C00K C012 C00N 107(2)
C00K C012 H012 126.3
C00N C012 H012 126.3
C00R C014 H01A 109.5
C00R C014 H01B 109.5
C00R C014 H01C 109.5
H01A C014 H01B 109.5
H01A C014 H01C 109.5
H01B C014 H01C 109.5
C00F C015 H015 120.0
C01M C015 C00F 120(2)
C01M C015 H015 120.0
C00X C016 C00Z 107(2)
C00X C016 H016 126.7
C00Z C016 H016 126.7
N007 C017 C018 118.7(19)
C01J C017 N007 109(2)
C01J C017 C018 132(2)
N00I C018 C017 121(2)
N00I C018 H018 119.3
C017 C018 H018 119.3
C00O C019 C00U 120.4(19)
C00O C019 C01G 120.5(19)
C00U C019 C01G 119.0(19)
C01E C01A H01D 118.3
C01E C01A C01L 123(2)
C01L C01A H01D 118.3
C00B C01B H01E 120.5
C01M C01B C00B 119(2)
C01M C01B H01E 120.5
N00A C01C C00S 119(2)
N00A C01C H01F 120.7
C00S C01C H01F 120.7
C00R C01D H01G 109.5
C00R C01D H01H 109.5
C00R C01D H01J 109.5
H01G C01D H01H 109.5
H01G C01D H01J 109.5
H01H C01D H01J 109.5
N006 C01E C00E 121.2(18)
C01A C01E N006 121.5(19)
C01A C01E C00E 117(2)
C00P C01F H01K 127.2
C00P C01F C01V 106(2)
C01V C01F H01K 127.2
C019 C01G H01L 109.5
C019 C01G H01M 109.5
C019 C01G H01N 109.5
H01L C01G H01M 109.5
H01L C01G H01N 109.5
H01M C01G H01N 109.5
C00M C01H H01P 127.2
C00M C01H C01J 106(2)
C01J C01H H01P 127.2
C017 C01J C01H 108(2)
C017 C01J H01Q 126.2
C01H C01J H01Q 126.2
N00C C01K C011 122(2)
N00C C01K C01V 109(2)
C011 C01K C01V 129(3)
C00W C01L C01A 118(2)
C00W C01L C01N 123(2)
C01A C01L C01N 119(2)
C015 C01M C01B 120(2)
C015 C01M H01R 120.2
C01B C01M H01R 120.2
C01L C01N H01S 109.5
C01L C01N H01U 109.5
C01L C01N H01V 109.5
H01S C01N H01U 109.5
H01S C01N H01V 109.5
H01U C01N H01V 109.5
C00Y C01P H01W 109.5
C00Y C01P H01X 109.5
C00Y C01P H01Y 109.5
H01W C01P H01X 109.5
H01W C01P H01Y 109.5
H01X C01P H01Y 109.5
C00U C01Q H01Z 109.5
C00U C01Q H 109.5
C00U C01Q HA 109.5
H01Z C01Q H 109.5
H01Z C01Q HA 109.5
H C01Q HA 109.5
C00W C01R H01 109.5
C00W C01R HB 109.5
C00W C01R HC 109.5
H01 C01R HB 109.5
H01 C01R HC 109.5
HB C01R HC 109.5
C01F C01V H0AA 126.2
C01K C01V C01F 108(2)
C01K C01V H0AA 126.2

loop_
_geom_bond_atom_site_label_1
_geom_bond_atom_site_label_2
_geom_bond_distance
U001 O003 1.773(12)
U001 N004 2.585(16)
U001 N007 2.478(16)
U001 O009 1.766(12)
U001 N00C 2.409(17)
U001 N00G 2.572(17)
U001 N00I 2.525(16)
Pb00 N005 2.303(15)
Pb00 N008 2.271(16)
Pb00 N00V 2.577(11)
N004 C00B 1.33(3)
N004 C00F 1.37(2)
N005 C00S 1.37(3)
N005 C00X 1.35(3)
N006 C00Q 1.27(3)
N006 C01E 1.43(3)
N007 C00M 1.33(2)
N007 C017 1.38(3)
N008 C00D 1.42(3)
N008 C00N 1.39(3)
N00A C00H 1.42(3)
N00A C01C 1.26(3)
C00B H00B 0.9300
C00B C01B 1.37(3)
N00C C00P 1.34(3)
N00C C01K 1.36(3)
C00D C00K 1.41(3)
C00D C00Q 1.39(3)
C00E N00I 1.44(2)
C00E C00J 1.40(3)
C00E C01E 1.43(3)
C00F H00F 0.9300
C00F C015 1.33(3)
N00G C010 1.39(3)
N00G C011 1.32(3)
C00H C00L 1.39(3)
C00H C010 1.45(3)
N00I C018 1.30(2)
C00J H00J 0.9300
C00J C00W 1.35(3)
C00K H00K 0.9300
C00K C012 1.39(3)
C00L H00L 0.9300
C00L C00U 1.38(3)
C00M C00R 1.52(3)
C00M C01H 1.38(3)
C00N C00Y 1.51(3)
C00N C012 1.40(3)
C00O H00O 0.9300
C00O C010 1.37(3)
C00O C019 1.36(3)
C00P C00R 1.53(3)
C00P C01F 1.39(3)
C00Q H00Q 0.9300
C00R C014 1.58(3)
C00R C01D 1.58(3)
C00S C00Z 1.42(3)
C00S C01C 1.45(3)
C00T H00A 0.9600
C00T H00C 0.9600
C00T H00D 0.9600
C00T C00Y 1.57(4)
C00U C019 1.41(3)
C00U C01Q 1.48(3)
N00V C01T 1.3900
N00V C013 1.3900
C01T H01T 0.9300
C01T C01O 1.3900
C01O H01O 0.9300
C01O C027 1.3900
C027 H027 0.9300
C027 C01I 1.3900
C01I H01I 0.9300
C01I C013 1.3900
C013 H013 0.9300
C00W C01L 1.37(3)
C00W C01R 1.56(3)
C00X C00Y 1.52(3)
C00X C016 1.37(3)
C00Y C01P 1.53(3)
C00Z H00Z 0.9300
C00Z C016 1.41(3)
C011 H011 0.9300
C011 C01K 1.36(3)
C012 H012 0.9300
C014 H01A 0.9600
C014 H01B 0.9600
C014 H01C 0.9600
C015 H015 0.9300
C015 C01M 1.32(3)
C016 H016 0.9300
C017 C018 1.38(3)
C017 C01J 1.37(3)
C018 H018 0.9300
C019 C01G 1.51(3)
C01A H01D 0.9300
C01A C01E 1.38(3)
C01A C01L 1.42(3)
C01B H01E 0.9300
C01B C01M 1.35(3)
C01C H01F 0.9300
C01D H01G 0.9600
C01D H01H 0.9600
C01D H01J 0.9600
C01F H01K 0.9300
C01F C01V 1.39(4)
C01G H01L 0.9600
C01G H01M 0.9600
C01G H01N 0.9600
C01H H01P 0.9300
C01H C01J 1.40(3)
C01J H01Q 0.9300
C01K C01V 1.38(3)
C01L C01N 1.51(3)
C01M H01R 0.9300
C01N H01S 0.9600
C01N H01U 0.9600
C01N H01V 0.9600
C01P H01W 0.9600
C01P H01X 0.9600
C01P H01Y 0.9600
C01Q H01Z 0.9600
C01Q H 0.9600
C01Q HA 0.9600
C01R H01 0.9600
C01R HB 0.9600
C01R HC 0.9600
C01V H0AA 0.9300

loop_
_platon_squeeze_void_nr
_platon_squeeze_void_average_x
_platon_squeeze_void_average_y
_platon_squeeze_void_average_z
_platon_squeeze_void_volume
_platon_squeeze_void_count_electrons
_platon_squeeze_void_content
1 -0.104 0.750 0.500 682 181 ' '
2 -0.118 0.250 1.000 682 181 ' '
